data_7124746
loop_
_publ_author_name
'Paul, Ursula S. D.'
'Braunschweig, Holger'
'Radius, Udo'

_publ_section_title
;
 Iridium-catalysed dehydrocoupling of aryl phosphine-borane adducts:
 synthesis and characterisation of high molecular weight
 poly(phosphinoboranes).
;
_journal_issue 55
_journal_name_full 'Chemical communications (Cambridge, England)'
_journal_page_first 8573
_journal_page_last 8576
_journal_paper_doi 10.1039/c6cc04363a
_journal_volume 52
_journal_year 2016
_chemical_formula_moiety 'C29 H48 Ir O2 P3'
_chemical_formula_sum 'C29 H48 Ir O2 P3'
_chemical_formula_weight 713.78
_space_group_crystal_system triclinic
_space_group_IT_number 2
_space_group_name_Hall '-P 1'
_space_group_name_H-M_alt 'P -1'
_atom_sites_solution_hydrogens mixed
_audit_creation_method SHELXL-2014/6
_audit_update_record
;
2016-04-06 deposited with the CCDC.
2016-06-13 downloaded from the CCDC.
;
_cell_angle_alpha 103.712(2)
_cell_angle_beta 100.633(2)
_cell_angle_gamma 93.622(2)
_cell_formula_units_Z 2
_cell_length_a 10.2215(11)
_cell_length_b 11.8640(13)
_cell_length_c 16.0253(18)
_cell_measurement_reflns_used 9994
_cell_measurement_temperature 168(2)
_cell_measurement_theta_max 26.07
_cell_measurement_theta_min 2.19
_cell_volume 1843.9(4)
_computing_cell_refinement 'Saint-NT v. 7.23'
_computing_data_collection 'APEX2 ver. 2014.1 (Bruker AXS)'
_computing_data_reduction 'Saint-NT v. 7.23'
_computing_molecular_graphics 'XP ver. 5.1 (Bruker AXS, 1998)'
_computing_publication_material 'SHELXL-2014 (Sheldrick, 2014)'
_computing_structure_refinement 'SHELXL-2014/6 (Sheldrick, 2014)'
_computing_structure_solution 'SHELXL-2014 (Sheldrick, 2014)'
_diffrn_ambient_temperature 168(2)
_diffrn_measured_fraction_theta_full 1.000
_diffrn_measured_fraction_theta_max 1.000
_diffrn_measurement_device_type 'CCD area detector'
_diffrn_measurement_method 'phi and omega scans'
_diffrn_radiation_monochromator graphite
_diffrn_radiation_source 'fine-focus sealed tube'
_diffrn_radiation_type MoK\a
_diffrn_radiation_wavelength 0.71073
_diffrn_reflns_av_R_equivalents 0.0367
_diffrn_reflns_av_unetI/netI 0.0264
_diffrn_reflns_Laue_measured_fraction_full 1.000
_diffrn_reflns_Laue_measured_fraction_max 1.000
_diffrn_reflns_limit_h_max 12
_diffrn_reflns_limit_h_min -12
_diffrn_reflns_limit_k_max 14
_diffrn_reflns_limit_k_min -14
_diffrn_reflns_limit_l_max 19
_diffrn_reflns_limit_l_min -19
_diffrn_reflns_number 38408
_diffrn_reflns_point_group_measured_fraction_full 1.000
_diffrn_reflns_point_group_measured_fraction_max 1.000
_diffrn_reflns_theta_full 26.000
_diffrn_reflns_theta_max 26.102
_diffrn_reflns_theta_min 1.778
_exptl_absorpt_coefficient_mu 3.770
_exptl_absorpt_correction_T_max 0.7453
_exptl_absorpt_correction_T_min 0.5616
_exptl_absorpt_correction_type analytical
_exptl_absorpt_process_details 'Sadabs 2014/3 (Bruker 2014)'
_exptl_crystal_colour orange
_exptl_crystal_density_diffrn 1.286
_exptl_crystal_description plate
_exptl_crystal_F_000 720
_exptl_crystal_size_max 0.150
_exptl_crystal_size_mid 0.150
_exptl_crystal_size_min 0.050
_refine_diff_density_max 0.963
_refine_diff_density_min -0.314
_refine_diff_density_rms 0.089
_refine_ls_extinction_method none
_refine_ls_goodness_of_fit_ref 1.067
_refine_ls_hydrogen_treatment mixed
_refine_ls_matrix_type full
_refine_ls_number_parameters 358
_refine_ls_number_reflns 7343
_refine_ls_number_restraints 0
_refine_ls_restrained_S_all 1.067
_refine_ls_R_factor_all 0.0247
_refine_ls_R_factor_gt 0.0218
_refine_ls_shift/su_max 0.004
_refine_ls_shift/su_mean 0.000
_refine_ls_structure_factor_coef Fsqd
_refine_ls_weighting_details 'w=1/[\s^2^(Fo^2^)+(0.0320P)^2^] where P=(Fo^2^+2Fc^2^)/3'
_refine_ls_weighting_scheme calc
_refine_ls_wR_factor_gt 0.0524
_refine_ls_wR_factor_ref 0.0541
_reflns_Friedel_coverage 0.000
_reflns_number_gt 6843
_reflns_number_total 7343
_reflns_threshold_expression 'I > 2\s(I)'
_cod_data_source_file c6cc04363a2.cif
_cod_data_source_block compound_6b
_cod_database_code 7124746
_shelx_space_group_comment
;
The symmetry employed for this shelxl refinement is uniquely defined
by the following loop, which should always be used as a source of
symmetry information in preference to the above space-group names.
They are only intended as comments.
;
_shelx_estimated_absorpt_t_min 0.602
_shelx_estimated_absorpt_t_max 0.834
_shelxl_version_number 2014/6

loop_
_space_group_symop_operation_xyz
'x, y, z'
'-x, -y, -z'

loop_
_atom_site_label
_atom_site_type_symbol
_atom_site_fract_x
_atom_site_fract_y
_atom_site_fract_z
_atom_site_U_iso_or_equiv
_atom_site_adp_type
_atom_site_occupancy
_atom_site_site_symmetry_order
_atom_site_calc_flag
_atom_site_refinement_flags_posn
_atom_site_refinement_flags_adp
_atom_site_refinement_flags_occupancy
_atom_site_disorder_assembly
_atom_site_disorder_group
Ir1 Ir 0.77153(2) 0.42793(2) 0.72702(2) 0.02277(5) Uani 1 1 d . . . . .
H1 H 0.940(3) 0.676(3) 0.779(2) 0.047(9) Uiso 1 1 d . . . . .
C1 C 0.6630(3) 0.2852(2) 0.74072(17) 0.0234(6) Uani 1 1 d . . . . .
O1 O 0.54094(19) 0.40657(16) 0.83190(13) 0.0323(5) Uani 1 1 d . . . . .
P1 P 0.64568(7) 0.51350(6) 0.82269(5) 0.02756(16) Uani 1 1 d . . . . .
P2 P 0.86538(7) 0.28056(6) 0.64861(5) 0.02293(15) Uani 1 1 d . . . . .
H2 H 0.999(3) 0.582(3) 0.684(2) 0.042(9) Uiso 1 1 d . . . . .
C2 C 0.6817(3) 0.1714(2) 0.69990(17) 0.0249(6) Uani 1 1 d . . . . .
O2 O 0.77862(17) 0.15728(15) 0.64873(12) 0.0255(4) Uani 1 1 d . . . . .
P3 P 0.88686(8) 0.58723(6) 0.70898(5) 0.02909(16) Uani 1 1 d . . . . .
C3 C 0.6088(3) 0.0742(2) 0.70735(19) 0.0294(6) Uani 1 1 d . . . . .
H3 H 0.6246 -0.0019 0.6786 0.035 Uiso 1 1 calc R U . . .
C9 C 0.4048(3) 0.6185(3) 0.8439(2) 0.0471(9) Uani 1 1 d . . . . .
H9A H 0.3309 0.6534 0.8149 0.071 Uiso 1 1 calc R U . . .
H9B H 0.4390 0.6671 0.9037 0.071 Uiso 1 1 calc R U . . .
H9C H 0.3726 0.5400 0.8463 0.071 Uiso 1 1 calc R U . . .
C8 C 0.4529(3) 0.5548(3) 0.6954(2) 0.0467(8) Uani 1 1 d . . . . .
H8A H 0.5212 0.5531 0.6597 0.070 Uiso 1 1 calc R U . . .
H8B H 0.3824 0.6006 0.6757 0.070 Uiso 1 1 calc R U . . .
H8C H 0.4138 0.4748 0.6891 0.070 Uiso 1 1 calc R U . . .
C7 C 0.5174(3) 0.6108(3) 0.7922(2) 0.0357(7) Uani 1 1 d . . . . .
C6 C 0.5637(3) 0.2952(2) 0.79032(19) 0.0285(6) Uani 1 1 d . . . . .
C5 C 0.4875(3) 0.2002(3) 0.7995(2) 0.0333(7) Uani 1 1 d . . . . .
H5 H 0.4204 0.2104 0.8337 0.040 Uiso 1 1 calc R U . . .
C4 C 0.5116(3) 0.0899(3) 0.7578(2) 0.0352(7) Uani 1 1 d . . . . .
H4 H 0.4607 0.0235 0.7637 0.042 Uiso 1 1 calc R U . . .
C10 C 0.5877(4) 0.7330(3) 0.8016(3) 0.0490(9) Uani 1 1 d . . . . .
H10A H 0.6624 0.7259 0.7709 0.074 Uiso 1 1 calc R U . . .
H10B H 0.6218 0.7711 0.8639 0.074 Uiso 1 1 calc R U . . .
H10C H 0.5237 0.7798 0.7760 0.074 Uiso 1 1 calc R U . . .
C11 C 0.7373(3) 0.5690(3) 0.9395(2) 0.0370(7) Uani 1 1 d . . . . .
C12 C 0.6526(4) 0.6280(3) 1.0032(2) 0.0508(9) Uani 1 1 d . . . . .
H12A H 0.6294 0.7018 0.9904 0.076 Uiso 1 1 calc R U . . .
H12B H 0.7038 0.6433 1.0636 0.076 Uiso 1 1 calc R U . . .
H12C H 0.5704 0.5765 0.9965 0.076 Uiso 1 1 calc R U . . .
C13 C 0.8591(3) 0.6550(3) 0.9442(2) 0.0458(8) Uani 1 1 d . . . . .
H13A H 0.9180 0.6155 0.9077 0.069 Uiso 1 1 calc R U . . .
H13B H 0.9083 0.6825 1.0052 0.069 Uiso 1 1 calc R U . . .
H13C H 0.8286 0.7216 0.9229 0.069 Uiso 1 1 calc R U . . .
C14 C 0.7871(4) 0.4628(3) 0.9684(2) 0.0514(9) Uani 1 1 d . . . . .
H14A H 0.7103 0.4103 0.9702 0.077 Uiso 1 1 calc R U . . .
H14B H 0.8452 0.4884 1.0268 0.077 Uiso 1 1 calc R U . . .
H14C H 0.8377 0.4215 0.9265 0.077 Uiso 1 1 calc R U . . .
C15 C 1.0361(3) 0.2539(3) 0.70197(19) 0.0308(6) Uani 1 1 d . . . . .
C16 C 1.0357(12) 0.2752(18) 0.8004(7) 0.061(4) Uani 0.62(3) 1 d . . P A 1
H16A H 0.9623 0.2243 0.8084 0.092 Uiso 0.62(3) 1 calc R U P A 1
H16B H 1.0234 0.3570 0.8243 0.092 Uiso 0.62(3) 1 calc R U P A 1
H16C H 1.1212 0.2579 0.8312 0.092 Uiso 0.62(3) 1 calc R U P A 1
C17 C 1.1470(9) 0.3427(11) 0.6911(12) 0.056(3) Uani 0.62(3) 1 d . . P A 1
H17A H 1.1520 0.3282 0.6291 0.084 Uiso 0.62(3) 1 calc R U P A 1
H17B H 1.2336 0.3333 0.7255 0.084 Uiso 0.62(3) 1 calc R U P A 1
H17C H 1.1251 0.4224 0.7120 0.084 Uiso 0.62(3) 1 calc R U P A 1
C116 C 1.0148(14) 0.2181(15) 0.7848(11) 0.033(3) Uani 0.38(3) 1 d . . P A 2
H11A H 0.9618 0.1414 0.7680 0.049 Uiso 0.38(3) 1 calc R U P A 2
H11B H 0.9670 0.2759 0.8182 0.049 Uiso 0.38(3) 1 calc R U P A 2
H11C H 1.1018 0.2140 0.8211 0.049 Uiso 0.38(3) 1 calc R U P A 2
C117 C 1.1258(14) 0.3676(13) 0.7281(11) 0.034(3) Uani 0.38(3) 1 d . . P A 2
H11D H 1.1315 0.3951 0.6757 0.051 Uiso 0.38(3) 1 calc R U P A 2
H11E H 1.2154 0.3558 0.7566 0.051 Uiso 0.38(3) 1 calc R U P A 2
H11F H 1.0887 0.4259 0.7690 0.051 Uiso 0.38(3) 1 calc R U P A 2
C18 C 1.0821(4) 0.1400(4) 0.6603(3) 0.0833(16) Uani 1 1 d . . . . .
H18A H 1.0973 0.1414 0.6020 0.125 Uiso 1 1 calc R U . . .
H18B H 1.0133 0.0759 0.6549 0.125 Uiso 1 1 calc R U . . .
H18C H 1.1656 0.1286 0.6970 0.125 Uiso 1 1 calc R U . . .
C19 C 0.8474(3) 0.2573(2) 0.52732(18) 0.0279(6) Uani 1 1 d . . . . .
C20 C 0.9260(4) 0.3586(3) 0.5071(2) 0.0459(8) Uani 1 1 d . . . . .
H20A H 0.9093 0.3493 0.4435 0.069 Uiso 1 1 calc R U . . .
H20B H 1.0219 0.3586 0.5294 0.069 Uiso 1 1 calc R U . . .
H20C H 0.8970 0.4327 0.5355 0.069 Uiso 1 1 calc R U . . .
C21 C 0.8871(3) 0.1409(3) 0.4802(2) 0.0410(8) Uani 1 1 d . . . . .
H21A H 0.8518 0.1259 0.4170 0.062 Uiso 1 1 calc R U . . .
H21B H 0.8499 0.0781 0.5022 0.062 Uiso 1 1 calc R U . . .
H21C H 0.9849 0.1439 0.4913 0.062 Uiso 1 1 calc R U . . .
C22 C 0.6973(3) 0.2590(3) 0.4914(2) 0.0426(8) Uani 1 1 d . . . . .
H22A H 0.6833 0.2603 0.4295 0.064 Uiso 1 1 calc R U . . .
H22B H 0.6662 0.3287 0.5250 0.064 Uiso 1 1 calc R U . . .
H22C H 0.6467 0.1890 0.4968 0.064 Uiso 1 1 calc R U . . .
C23 C 0.8106(3) 0.6715(2) 0.63515(18) 0.0267(6) Uani 1 1 d . . . . .
C24 C 0.7091(3) 0.6185(2) 0.5635(2) 0.0328(7) Uani 1 1 d . . . . .
H24 H 0.6796 0.5378 0.5528 0.039 Uiso 1 1 calc R U . . .
C25 C 0.6504(3) 0.6823(3) 0.5073(2) 0.0341(7) Uani 1 1 d . . . . .
H25 H 0.5819 0.6443 0.4581 0.041 Uiso 1 1 calc R U . . .
C26 C 0.6895(3) 0.8001(3) 0.5214(2) 0.0318(6) Uani 1 1 d . . . . .
C27 C 0.7905(3) 0.8525(2) 0.5930(2) 0.0325(7) Uani 1 1 d . . . . .
H27 H 0.8190 0.9333 0.6039 0.039 Uiso 1 1 calc R U . . .
C28 C 0.8509(3) 0.7899(2) 0.64916(19) 0.0304(6) Uani 1 1 d . . . . .
H28 H 0.9204 0.8280 0.6977 0.036 Uiso 1 1 calc R U . . .
C29 C 0.6244(3) 0.8689(3) 0.4609(2) 0.0448(8) Uani 1 1 d . . . . .
H29A H 0.6920 0.9009 0.4340 0.067 Uiso 1 1 calc R U . . .
H29B H 0.5844 0.9330 0.4944 0.067 Uiso 1 1 calc R U . . .
H29C H 0.5546 0.8178 0.4149 0.067 Uiso 1 1 calc R U . . .

loop_
_atom_site_aniso_label
_atom_site_aniso_U_11
_atom_site_aniso_U_22
_atom_site_aniso_U_33
_atom_site_aniso_U_23
_atom_site_aniso_U_13
_atom_site_aniso_U_12
Ir1 0.02539(7) 0.01872(6) 0.02625(7) 0.00371(4) 0.01331(4) 0.00177(4)
C1 0.0221(13) 0.0229(13) 0.0269(14) 0.0049(11) 0.0120(11) 0.0010(11)
O1 0.0358(11) 0.0255(10) 0.0400(12) 0.0038(9) 0.0252(9) 0.0035(8)
P1 0.0310(4) 0.0219(4) 0.0310(4) 0.0016(3) 0.0161(3) 0.0027(3)
P2 0.0229(3) 0.0214(3) 0.0262(4) 0.0039(3) 0.0122(3) 0.0022(3)
C2 0.0247(13) 0.0269(14) 0.0265(14) 0.0086(11) 0.0111(11) 0.0039(11)
O2 0.0280(10) 0.0192(9) 0.0322(10) 0.0034(8) 0.0177(8) 0.0026(8)
P3 0.0314(4) 0.0240(4) 0.0330(4) 0.0071(3) 0.0116(3) -0.0025(3)
C3 0.0321(15) 0.0200(14) 0.0387(17) 0.0073(12) 0.0138(13) 0.0032(11)
C9 0.0409(18) 0.044(2) 0.059(2) 0.0042(17) 0.0261(17) 0.0145(15)
C8 0.0405(18) 0.050(2) 0.055(2) 0.0170(17) 0.0167(16) 0.0129(16)
C7 0.0322(16) 0.0285(16) 0.0499(19) 0.0070(14) 0.0198(14) 0.0080(13)
C6 0.0302(15) 0.0246(14) 0.0321(15) 0.0038(12) 0.0134(12) 0.0047(12)
C5 0.0322(15) 0.0328(16) 0.0437(18) 0.0134(14) 0.0250(14) 0.0049(13)
C4 0.0352(16) 0.0280(16) 0.0478(19) 0.0135(14) 0.0191(14) -0.0020(13)
C10 0.057(2) 0.0275(17) 0.071(3) 0.0117(16) 0.0324(19) 0.0093(15)
C11 0.0427(18) 0.0376(17) 0.0296(16) -0.0003(13) 0.0178(14) 0.0000(14)
C12 0.058(2) 0.053(2) 0.0383(19) -0.0060(16) 0.0260(17) 0.0014(17)
C13 0.0444(19) 0.053(2) 0.0335(18) -0.0007(15) 0.0104(15) -0.0064(16)
C14 0.062(2) 0.057(2) 0.0372(19) 0.0136(17) 0.0128(17) 0.0104(19)
C15 0.0238(14) 0.0326(16) 0.0357(16) 0.0056(13) 0.0085(12) 0.0058(12)
C16 0.048(5) 0.098(10) 0.034(4) 0.007(6) 0.005(4) 0.024(7)
C17 0.021(3) 0.051(5) 0.099(9) 0.024(6) 0.015(5) 0.001(3)
C116 0.027(5) 0.039(7) 0.029(6) 0.002(5) 0.003(4) 0.007(5)
C117 0.020(5) 0.041(7) 0.046(7) 0.015(5) 0.012(4) 0.003(4)
C18 0.050(2) 0.069(3) 0.098(4) -0.025(3) -0.020(2) 0.036(2)
C19 0.0336(15) 0.0267(15) 0.0252(14) 0.0036(11) 0.0150(12) 0.0007(12)
C20 0.061(2) 0.0417(19) 0.0385(18) 0.0083(15) 0.0259(16) -0.0079(16)
C21 0.054(2) 0.0372(18) 0.0338(17) 0.0019(14) 0.0206(15) 0.0087(15)
C22 0.0404(18) 0.051(2) 0.0345(17) 0.0067(15) 0.0077(14) 0.0068(15)
C23 0.0301(14) 0.0220(14) 0.0301(15) 0.0036(11) 0.0168(12) -0.0004(11)
C24 0.0383(16) 0.0213(14) 0.0379(17) 0.0013(12) 0.0152(13) 0.0000(12)
C25 0.0336(16) 0.0364(17) 0.0309(16) 0.0032(13) 0.0109(13) 0.0010(13)
C26 0.0273(14) 0.0336(16) 0.0415(17) 0.0116(13) 0.0200(13) 0.0080(12)
C27 0.0348(16) 0.0206(14) 0.0458(18) 0.0067(13) 0.0197(14) 0.0026(12)
C28 0.0313(15) 0.0248(15) 0.0350(16) 0.0048(12) 0.0114(12) 0.0002(12)
C29 0.0365(17) 0.048(2) 0.057(2) 0.0239(17) 0.0144(16) 0.0099(15)

loop_
_atom_type_symbol
_atom_type_description
_atom_type_scat_dispersion_real
_atom_type_scat_dispersion_imag
_atom_type_scat_source
C C 0.0033 0.0016 'International Tables Vol C Tables 4.2.6.8 and 6.1.1.4'
H H 0.0000 0.0000 'International Tables Vol C Tables 4.2.6.8 and 6.1.1.4'
O O 0.0106 0.0060 'International Tables Vol C Tables 4.2.6.8 and 6.1.1.4'
P P 0.1023 0.0942 'International Tables Vol C Tables 4.2.6.8 and 6.1.1.4'
Ir Ir -1.4442 7.9887 'International Tables Vol C Tables 4.2.6.8 and 6.1.1.4'

loop_
_geom_angle_atom_site_label_1
_geom_angle_atom_site_label_2
_geom_angle_atom_site_label_3
_geom_angle
C1 Ir1 P3 178.33(8)
C1 Ir1 P2 78.94(8)
P3 Ir1 P2 101.48(3)
C1 Ir1 P1 78.77(8)
P3 Ir1 P1 100.95(3)
P2 Ir1 P1 157.05(3)
C6 C1 C2 115.6(2)
C6 C1 Ir1 122.1(2)
C2 C1 Ir1 122.25(19)
C6 O1 P1 114.83(16)
O1 P1 C11 100.35(12)
O1 P1 C7 97.53(12)
C11 P1 C7 111.65(14)
O1 P1 Ir1 106.04(7)
C11 P1 Ir1 115.20(10)
C7 P1 Ir1 121.66(10)
O2 P2 C19 98.54(11)
O2 P2 C15 99.31(12)
C19 P2 C15 111.83(13)
O2 P2 Ir1 106.19(7)
C19 P2 Ir1 120.49(9)
C15 P2 Ir1 116.09(10)
C3 C2 O2 119.2(2)
C3 C2 C1 123.2(2)
O2 C2 C1 117.6(2)
C2 O2 P2 114.84(16)
C23 P3 Ir1 121.23(9)
C23 P3 H1 98.8(14)
Ir1 P3 H1 119.6(14)
C23 P3 H2 97.2(14)
Ir1 P3 H2 122.0(14)
H1 P3 H2 91.6(19)
C2 C3 C4 118.4(3)
C2 C3 H3 120.8
C4 C3 H3 120.8
C7 C9 H9A 109.5
C7 C9 H9B 109.5
H9A C9 H9B 109.5
C7 C9 H9C 109.5
H9A C9 H9C 109.5
H9B C9 H9C 109.5
C7 C8 H8A 109.5
C7 C8 H8B 109.5
H8A C8 H8B 109.5
C7 C8 H8C 109.5
H8A C8 H8C 109.5
H8B C8 H8C 109.5
C9 C7 C8 107.2(3)
C9 C7 C10 110.7(3)
C8 C7 C10 109.8(3)
C9 C7 P1 114.3(2)
C8 C7 P1 105.3(2)
C10 C7 P1 109.3(2)
C5 C6 O1 119.0(2)
C5 C6 C1 123.2(3)
O1 C6 C1 117.8(2)
C4 C5 C6 118.2(3)
C4 C5 H5 120.9
C6 C5 H5 120.9
C5 C4 C3 121.3(3)
C5 C4 H4 119.4
C3 C4 H4 119.4
C7 C10 H10A 109.5
C7 C10 H10B 109.5
H10A C10 H10B 109.5
C7 C10 H10C 109.5
H10A C10 H10C 109.5
H10B C10 H10C 109.5
C14 C11 C12 108.3(3)
C14 C11 C13 108.7(3)
C12 C11 C13 109.0(3)
C14 C11 P1 106.2(2)
C12 C11 P1 114.9(2)
C13 C11 P1 109.5(2)
C11 C12 H12A 109.5
C11 C12 H12B 109.5
H12A C12 H12B 109.5
C11 C12 H12C 109.5
H12A C12 H12C 109.5
H12B C12 H12C 109.5
C11 C13 H13A 109.5
C11 C13 H13B 109.5
H13A C13 H13B 109.5
C11 C13 H13C 109.5
H13A C13 H13C 109.5
H13B C13 H13C 109.5
C11 C14 H14A 109.5
C11 C14 H14B 109.5
H14A C14 H14B 109.5
C11 C14 H14C 109.5
H14A C14 H14C 109.5
H14B C14 H14C 109.5
C18 C15 C117 122.3(7)
C18 C15 C116 95.1(7)
C117 C15 C116 109.3(6)
C18 C15 C16 115.5(7)
C18 C15 C17 100.9(7)
C16 C15 C17 108.1(5)
C18 C15 P2 115.2(2)
C117 C15 P2 108.1(6)
C116 C15 P2 104.6(5)
C16 C15 P2 106.0(4)
C17 C15 P2 111.1(4)
C15 C16 H16A 109.5
C15 C16 H16B 109.5
H16A C16 H16B 109.5
C15 C16 H16C 109.5
H16A C16 H16C 109.5
H16B C16 H16C 109.5
C15 C17 H17A 109.5
C15 C17 H17B 109.5
H17A C17 H17B 109.5
C15 C17 H17C 109.5
H17A C17 H17C 109.5
H17B C17 H17C 109.5
C15 C116 H11A 109.5
C15 C116 H11B 109.5
H11A C116 H11B 109.5
C15 C116 H11C 109.5
H11A C116 H11C 109.5
H11B C116 H11C 109.5
C15 C117 H11D 109.5
C15 C117 H11E 109.5
H11D C117 H11E 109.5
C15 C117 H11F 109.5
H11D C117 H11F 109.5
H11E C117 H11F 109.5
C15 C18 H18A 109.5
C15 C18 H18B 109.5
H18A C18 H18B 109.5
C15 C18 H18C 109.5
H18A C18 H18C 109.5
H18B C18 H18C 109.5
C21 C19 C20 110.1(2)
C21 C19 C22 107.5(2)
C20 C19 C22 108.5(3)
C21 C19 P2 114.8(2)
C20 C19 P2 110.2(2)
C22 C19 P2 105.55(19)
C19 C20 H20A 109.5
C19 C20 H20B 109.5
H20A C20 H20B 109.5
C19 C20 H20C 109.5
H20A C20 H20C 109.5
H20B C20 H20C 109.5
C19 C21 H21A 109.5
C19 C21 H21B 109.5
H21A C21 H21B 109.5
C19 C21 H21C 109.5
H21A C21 H21C 109.5
H21B C21 H21C 109.5
C19 C22 H22A 109.5
C19 C22 H22B 109.5
H22A C22 H22B 109.5
C19 C22 H22C 109.5
H22A C22 H22C 109.5
H22B C22 H22C 109.5
C24 C23 C28 118.3(3)
C24 C23 P3 120.3(2)
C28 C23 P3 121.4(2)
C23 C24 C25 120.5(3)
C23 C24 H24 119.7
C25 C24 H24 119.7
C26 C25 C24 121.3(3)
C26 C25 H25 119.3
C24 C25 H25 119.3
C25 C26 C27 117.8(3)
C25 C26 C29 121.1(3)
C27 C26 C29 121.1(3)
C28 C27 C26 121.6(3)
C28 C27 H27 119.2
C26 C27 H27 119.2
C27 C28 C23 120.5(3)
C27 C28 H28 119.8
C23 C28 H28 119.8
C26 C29 H29A 109.5
C26 C29 H29B 109.5
H29A C29 H29B 109.5
C26 C29 H29C 109.5
H29A C29 H29C 109.5
H29B C29 H29C 109.5

loop_
_geom_bond_atom_site_label_1
_geom_bond_atom_site_label_2
_geom_bond_distance
Ir1 C1 2.044(3)
Ir1 P3 2.2690(7)
Ir1 P2 2.2740(7)
Ir1 P1 2.2784(7)
C1 C6 1.394(4)
C1 C2 1.396(4)
O1 C6 1.386(3)
O1 P1 1.6592(19)
P1 C11 1.873(3)
P1 C7 1.874(3)
P2 O2 1.6625(18)
P2 C19 1.870(3)
P2 C15 1.877(3)
C2 C3 1.374(4)
C2 O2 1.392(3)
P3 C23 1.824(3)
P3 H1 1.35(3)
P3 H2 1.28(3)
C3 C4 1.387(4)
C3 H3 0.9500
C9 C7 1.533(4)
C9 H9A 0.9800
C9 H9B 0.9800
C9 H9C 0.9800
C8 C7 1.537(5)
C8 H8A 0.9800
C8 H8B 0.9800
C8 H8C 0.9800
C7 C10 1.538(4)
C6 C5 1.382(4)
C5 C4 1.381(4)
C5 H5 0.9500
C4 H4 0.9500
C10 H10A 0.9800
C10 H10B 0.9800
C10 H10C 0.9800
C11 C14 1.527(5)
C11 C12 1.532(4)
C11 C13 1.537(4)
C12 H12A 0.9800
C12 H12B 0.9800
C12 H12C 0.9800
C13 H13A 0.9800
C13 H13B 0.9800
C13 H13C 0.9800
C14 H14A 0.9800
C14 H14B 0.9800
C14 H14C 0.9800
C15 C18 1.504(5)
C15 C117 1.506(14)
C15 C116 1.533(15)
C15 C16 1.538(10)
C15 C17 1.560(10)
C16 H16A 0.9800
C16 H16B 0.9800
C16 H16C 0.9800
C17 H17A 0.9800
C17 H17B 0.9800
C17 H17C 0.9800
C116 H11A 0.9800
C116 H11B 0.9800
C116 H11C 0.9800
C117 H11D 0.9800
C117 H11E 0.9800
C117 H11F 0.9800
C18 H18A 0.9800
C18 H18B 0.9800
C18 H18C 0.9800
C19 C21 1.527(4)
C19 C20 1.534(4)
C19 C22 1.539(4)
C20 H20A 0.9800
C20 H20B 0.9800
C20 H20C 0.9800
C21 H21A 0.9800
C21 H21B 0.9800
C21 H21C 0.9800
C22 H22A 0.9800
C22 H22B 0.9800
C22 H22C 0.9800
C23 C24 1.388(4)
C23 C28 1.391(4)
C24 C25 1.389(4)
C24 H24 0.9500
C25 C26 1.382(4)
C25 H25 0.9500
C26 C27 1.383(4)
C26 C29 1.501(4)
C27 C28 1.382(4)
C27 H27 0.9500
C28 H28 0.9500
C29 H29A 0.9800
C29 H29B 0.9800
C29 H29C 0.9800

loop_
_geom_torsion_atom_site_label_1
_geom_torsion_atom_site_label_2
_geom_torsion_atom_site_label_3
_geom_torsion_atom_site_label_4
_geom_torsion
C6 O1 P1 C11 -113.1(2)
C6 O1 P1 C7 133.1(2)
C6 O1 P1 Ir1 7.1(2)
C6 C1 C2 C3 -0.3(4)
Ir1 C1 C2 C3 -179.2(2)
C6 C1 C2 O2 179.2(2)
Ir1 C1 C2 O2 0.2(3)
C3 C2 O2 P2 -177.1(2)
C1 C2 O2 P2 3.4(3)
C19 P2 O2 C2 -130.20(19)
C15 P2 O2 C2 115.88(19)
Ir1 P2 O2 C2 -4.89(18)
O2 C2 C3 C4 -179.3(3)
C1 C2 C3 C4 0.1(4)
O1 P1 C7 C9 41.1(2)
C11 P1 C7 C9 -63.2(3)
Ir1 P1 C7 C9 155.3(2)
O1 P1 C7 C8 -76.3(2)
C11 P1 C7 C8 179.4(2)
Ir1 P1 C7 C8 37.9(2)
O1 P1 C7 C10 165.9(2)
C11 P1 C7 C10 61.5(3)
Ir1 P1 C7 C10 -80.0(2)
P1 O1 C6 C5 175.5(2)
P1 O1 C6 C1 -4.7(3)
C2 C1 C6 C5 0.0(4)
Ir1 C1 C6 C5 179.0(2)
C2 C1 C6 O1 -179.8(2)
Ir1 C1 C6 O1 -0.8(4)
O1 C6 C5 C4 -179.9(3)
C1 C6 C5 C4 0.3(5)
C6 C5 C4 C3 -0.4(5)
C2 C3 C4 C5 0.2(5)
O1 P1 C11 C14 52.2(2)
C7 P1 C11 C14 154.7(2)
Ir1 P1 C11 C14 -61.1(2)
O1 P1 C11 C12 -67.5(3)
C7 P1 C11 C12 35.0(3)
Ir1 P1 C11 C12 179.2(2)
O1 P1 C11 C13 169.4(2)
C7 P1 C11 C13 -88.1(2)
Ir1 P1 C11 C13 56.1(3)
O2 P2 C15 C18 52.6(3)
C19 P2 C15 C18 -50.6(3)
Ir1 P2 C15 C18 165.8(3)
O2 P2 C15 C117 -166.7(8)
C19 P2 C15 C117 90.1(8)
Ir1 P2 C15 C117 -53.5(8)
O2 P2 C15 C116 -50.3(7)
C19 P2 C15 C116 -153.5(7)
Ir1 P2 C15 C116 62.9(7)
O2 P2 C15 C16 -76.4(9)
C19 P2 C15 C16 -179.6(9)
Ir1 P2 C15 C16 36.8(9)
O2 P2 C15 C17 166.4(8)
C19 P2 C15 C17 63.3(8)
Ir1 P2 C15 C17 -80.3(8)
O2 P2 C19 C21 -52.3(2)
C15 P2 C19 C21 51.3(2)
Ir1 P2 C19 C21 -166.88(18)
O2 P2 C19 C20 -177.3(2)
C15 P2 C19 C20 -73.6(2)
Ir1 P2 C19 C20 68.2(2)
O2 P2 C19 C22 65.8(2)
C15 P2 C19 C22 169.49(19)
Ir1 P2 C19 C22 -48.7(2)
Ir1 P3 C23 C24 -27.2(3)
Ir1 P3 C23 C28 152.13(19)
C28 C23 C24 C25 0.4(4)
P3 C23 C24 C25 179.8(2)
C23 C24 C25 C26 -0.9(4)
C24 C25 C26 C27 0.7(4)
C24 C25 C26 C29 -179.3(3)
C25 C26 C27 C28 -0.1(4)
C29 C26 C27 C28 179.9(3)
C26 C27 C28 C23 -0.4(4)
C24 C23 C28 C27 0.2(4)
P3 C23 C28 C27 -179.1(2)
